data_7251408
loop_
_publ_author_name
'Rai\<cevi\'c, Vidak'
'Radulovi\'c, Niko S.'
'Bani\'c, Nemanja'
'Leovac, Vukadin M.'
'Rodi\'c, Marko V.'

_publ_section_title
;
 Competing hydrogen bonding and acyclic \p-stacking between
 hydrogen-bridged quasi-rings in Z- and E-methyl pyruvate semicarbazone: a
 quantitative interaction energy analysis
;
_journal_issue 47
_journal_name_full CrystEngComm
_journal_page_first 7721
_journal_page_last 7733
_journal_paper_doi 10.1039/D5CE00911A
_journal_volume 27
_journal_year 2025
_chemical_formula_moiety 'C5 H9 N3 O3'
_chemical_formula_sum 'C5 H9 N3 O3'
_chemical_formula_weight 159.15
_chemical_melting_point 404
_chemical_name_common ' (Z)-methyl pyruvate semicarbazone'
_chemical_name_systematic ' Methyl (Z)-2-(2-carbamoylhydrazineylidene)propanoate'
_chemical_temperature_decomposition 404
_space_group_crystal_system orthorhombic
_space_group_IT_number 43
_space_group_name_Hall 'F 2 -2d'
_space_group_name_H-M_alt 'F d d 2'
_atom_sites_solution_hydrogens mixed
_audit_creation_method SHELXL-2018/3
_audit_update_record
;
2025-08-05 deposited with the CCDC.	2025-11-04 downloaded from the CCDC.
;
_cell_angle_alpha 90
_cell_angle_beta 90
_cell_angle_gamma 90
_cell_formula_units_Z 32
_cell_length_a 36.4109(10)
_cell_length_b 23.9057(9)
_cell_length_c 7.0463(2)
_cell_measurement_reflns_used 5435
_cell_measurement_temperature 295(2)
_cell_measurement_theta_max 26.9800
_cell_measurement_theta_min 2.7910
_cell_volume 6133.3(3)
_computing_cell_refinement 'CrysAlisPro 1.171.40.53 (Rigaku OD, 2019)'
_computing_data_collection 'CrysAlisPro 1.171.40.53 (Rigaku OD, 2019)'
_computing_data_reduction 'CrysAlisPro 1.171.40.53 (Rigaku OD, 2019)'
_computing_structure_refinement 'SHELXL-2018/3 (Sheldrick, 2018)'
_computing_structure_solution 'SHELXT 2018/2 (Sheldrick, 2018)'
_diffrn_ambient_temperature 295(2)
_diffrn_detector 'CCD plate'
_diffrn_detector_area_resol_mean 16.3280
_diffrn_detector_type Sapphire3
_diffrn_measured_fraction_theta_full 0.999
_diffrn_measured_fraction_theta_max 0.914
_diffrn_measurement_details
;
List of Runs (angles in degrees, time in seconds):

  # Type    Start    End  Width  t~exp~   \w     \q     \k     \f   Frames
#--------------------------------------------------------------------------
  1  \w    -21.00   7.00   1.00   10.00    --  -16.67 -99.00  90.00   28
  2  \w    -11.00  22.00   1.00   10.00    --  -16.67 -99.00-180.00   33
  3  \w      2.00  67.00   1.00   10.00    --   17.53  57.00   0.00   65
  4  \w     43.00  75.00   1.00   10.00    --   17.53 178.00-150.00   32
  5  \w    -50.00  34.00   1.00   10.00    --   17.53 -57.00 -90.00   84
  6  \w    -45.00  37.00   1.00   10.00    --   17.53 -77.00-180.00   82
  7  \w      7.00  80.00   1.00   10.00    --   17.53  37.00  90.00   73
  8  \f     90.00 360.00   1.00    0.50   0.00   0.00   0.00    --   270
;
_diffrn_measurement_device '\k-geometry diffractometer'
_diffrn_measurement_device_type 'Gemini S (Oxford Diffraction)'
_diffrn_measurement_method '\w and \f scans'
_diffrn_orient_matrix_type 'CrysAlisPro convention (1999,Acta A55,543-557)'
_diffrn_orient_matrix_UB_11 -0.0057117000
_diffrn_orient_matrix_UB_12 -0.0237073000
_diffrn_orient_matrix_UB_13 0.0528051000
_diffrn_orient_matrix_UB_21 -0.0177002000
_diffrn_orient_matrix_UB_22 0.0119897000
_diffrn_orient_matrix_UB_23 0.0108868000
_diffrn_orient_matrix_UB_31 -0.0058119000
_diffrn_orient_matrix_UB_32 -0.0131878000
_diffrn_orient_matrix_UB_33 -0.0850159000
_diffrn_radiation_monochromator graphite
_diffrn_radiation_probe x-ray
_diffrn_radiation_source 'fine-focus sealed X-ray tube'
_diffrn_radiation_type 'Mo K\a'
_diffrn_radiation_wavelength 0.71073
_diffrn_reflns_av_R_equivalents 0.0194
_diffrn_reflns_av_unetI/netI 0.0186
_diffrn_reflns_Laue_measured_fraction_full 0.999
_diffrn_reflns_Laue_measured_fraction_max 0.914
_diffrn_reflns_limit_h_max 46
_diffrn_reflns_limit_h_min -49
_diffrn_reflns_limit_k_max 30
_diffrn_reflns_limit_k_min -30
_diffrn_reflns_limit_l_max 8
_diffrn_reflns_limit_l_min -9
_diffrn_reflns_number 12757
_diffrn_reflns_point_group_measured_fraction_full 0.994
_diffrn_reflns_point_group_measured_fraction_max 0.875
_diffrn_reflns_theta_full 25.242
_diffrn_reflns_theta_max 29.252
_diffrn_reflns_theta_min 2.813
_exptl_absorpt_coefficient_mu 0.114
_exptl_absorpt_correction_T_max 1.00000
_exptl_absorpt_correction_T_min 0.95474
_exptl_absorpt_correction_type multi-scan
_exptl_absorpt_process_details
; 
CrysAlisPro 1.171.40.53 (Rigaku Oxford Diffraction, 2019) 
Empirical absorption correction using spherical harmonics, 
 implemented in SCALE3 ABSPACK scaling algorithm. 
 
 Empirical correction (ABSPACK) includes:
- Absorption correction using spherical harmonics
- Frame scaling
;
_exptl_crystal_colour colourless
_exptl_crystal_density_diffrn 1.379
_exptl_crystal_description prism
_exptl_crystal_F_000 2688
_exptl_crystal_recrystallization_method 'Re-crystallisation from solvent: ethyl acetate'
_refine_diff_density_max 0.113
_refine_diff_density_min -0.170
_refine_diff_density_rms 0.036
_refine_ls_abs_structure_details
; 
 Flack x determined using 1043 quotients [(I+)-(I-)]/[(I+)+(I-)] 
 (Parsons, Flack and Wagner, Acta Cryst. B69 (2013) 249-259). 
;
_refine_ls_abs_structure_Flack 0.3(4)
_refine_ls_extinction_method none
_refine_ls_goodness_of_fit_ref 1.036
_refine_ls_hydrogen_treatment mixed
_refine_ls_matrix_type full
_refine_ls_number_parameters 223
_refine_ls_number_reflns 3654
_refine_ls_number_restraints 1
_refine_ls_restrained_S_all 1.036
_refine_ls_R_factor_all 0.0541
_refine_ls_R_factor_gt 0.0383
_refine_ls_shift/su_max 0.001
_refine_ls_shift/su_mean 0.000
_refine_ls_structure_factor_coef Fsqd
_refine_ls_weighting_details 'w=1/[\s^2^(Fo^2^)+(0.0500P)^2^+0.1485P] where P=(Fo^2^+2Fc^2^)/3'
_refine_ls_weighting_scheme calc
_refine_ls_wR_factor_gt 0.0851
_refine_ls_wR_factor_ref 0.0929
_reflns_Friedel_coverage 0.778
_reflns_Friedel_fraction_full 0.988
_reflns_Friedel_fraction_max 0.830
_reflns_number_gt 2871
_reflns_number_total 3654
_reflns_threshold_expression 'I > 2\s(I)'
_cod_data_source_file d5ce00911a2.cif
_cod_data_source_block 1-Z
_cod_database_code 7251408
_shelx_shelxl_version_number 2018/3
_shelx_space_group_comment
; 
The symmetry employed for this shelxl refinement is uniquely defined 
by the following loop, which should always be used as a source of 
symmetry information in preference to the above space-group names. 
They are only intended as comments. 
;

loop_
_space_group_symop_operation_xyz
'x, y, z'
'-x, -y, z'
'x+1/4, -y+1/4, z+1/4'
'-x+1/4, y+1/4, z+1/4'
'x, y+1/2, z+1/2'
'-x, -y+1/2, z+1/2'
'x+1/4, -y+3/4, z+3/4'
'-x+1/4, y+3/4, z+3/4'
'x+1/2, y, z+1/2'
'-x+1/2, -y, z+1/2'
'x+3/4, -y+1/4, z+3/4'
'-x+3/4, y+1/4, z+3/4'
'x+1/2, y+1/2, z'
'-x+1/2, -y+1/2, z'
'x+3/4, -y+3/4, z+1/4'
'-x+3/4, y+3/4, z+1/4'

loop_
_atom_site_label
_atom_site_type_symbol
_atom_site_fract_x
_atom_site_fract_y
_atom_site_fract_z
_atom_site_U_iso_or_equiv
_atom_site_adp_type
_atom_site_occupancy
_atom_site_site_symmetry_order
_atom_site_calc_flag
_atom_site_refinement_flags_posn
_atom_site_refinement_flags_adp
_atom_site_refinement_flags_occupancy
_atom_site_disorder_assembly
_atom_site_disorder_group
O1A O 0.89465(5) 0.56924(7) 0.3354(3) 0.0769(6) Uani 1 1 d . . . . .
O2A O 0.94340(4) 0.62188(7) 0.2748(3) 0.0600(4) Uani 1 1 d . . . . .
O3A O 0.77738(4) 0.58892(7) 0.4487(3) 0.0764(6) Uani 1 1 d . . . . .
N1A N 0.85355(5) 0.67196(7) 0.3649(3) 0.0501(4) Uani 1 1 d . . . . .
N2A N 0.83310(5) 0.62590(9) 0.3972(3) 0.0563(5) Uani 1 1 d . . . . .
H2A H 0.8440(8) 0.5934(12) 0.394(4) 0.065(8) Uiso 1 1 d . . . . .
N3A N 0.78289(6) 0.68281(9) 0.4384(3) 0.0629(6) Uani 1 1 d . . . . .
H31A H 0.7601(9) 0.6878(12) 0.466(4) 0.075 Uiso 1 1 d . U . . .
H32A H 0.7974(8) 0.7106(13) 0.433(4) 0.075 Uiso 1 1 d . U . . .
C1A C 0.90810(6) 0.61457(9) 0.3129(3) 0.0485(5) Uani 1 1 d . . . . .
C2A C 0.88783(6) 0.66842(9) 0.3238(3) 0.0476(5) Uani 1 1 d . . . . .
C3A C 0.79593(6) 0.63138(10) 0.4300(3) 0.0540(5) Uani 1 1 d . . . . .
C4A C 0.90774(6) 0.72148(10) 0.2803(4) 0.0662(6) Uani 1 1 d . . . . .
H41A H 0.891310 0.752586 0.294983 0.099 Uiso 1 1 calc R U . . .
H42A H 0.916637 0.720357 0.152103 0.099 Uiso 1 1 calc R U . . .
H43A H 0.928082 0.725616 0.365836 0.099 Uiso 1 1 calc R U . . .
C5A C 0.96605(7) 0.57244(11) 0.2712(5) 0.0720(7) Uani 1 1 d . . . . .
H51A H 0.991466 0.583123 0.271536 0.108 Uiso 1 1 calc R U . . .
H52A H 0.960823 0.551253 0.158689 0.108 Uiso 1 1 calc R U . . .
H53A H 0.960949 0.550010 0.381130 0.108 Uiso 1 1 calc R U . . .
O1B O 0.58912(4) 0.71579(7) 0.6974(3) 0.0719(5) Uani 1 1 d . . . . .
O2B O 0.53930(4) 0.66236(7) 0.7060(3) 0.0734(5) Uani 1 1 d . . . . .
O3B O 0.70509(4) 0.69706(8) 0.5268(3) 0.0718(5) Uani 1 1 d . . . . .
N1B N 0.62851(5) 0.61409(8) 0.6043(3) 0.0518(5) Uani 1 1 d . . . . .
N2B N 0.64965(5) 0.66078(9) 0.5883(3) 0.0565(5) Uani 1 1 d . . . . .
H2B H 0.6403(8) 0.6964(12) 0.610(4) 0.067(7) Uiso 1 1 d . . . . .
N3B N 0.69758(7) 0.60309(10) 0.5076(4) 0.0707(6) Uani 1 1 d . . . . .
H31B H 0.7201(10) 0.5977(13) 0.479(4) 0.085 Uiso 1 1 d . U . . .
H32B H 0.6817(9) 0.5768(14) 0.517(5) 0.085 Uiso 1 1 d . U . . .
C1B C 0.57494(6) 0.67043(10) 0.6853(3) 0.0523(5) Uani 1 1 d . . . . .
C2B C 0.59445(6) 0.61693(9) 0.6476(3) 0.0496(5) Uani 1 1 d . . . . .
C3B C 0.68578(6) 0.65468(11) 0.5395(3) 0.0555(6) Uani 1 1 d . . . . .
C4B C 0.57415(7) 0.56254(9) 0.6615(4) 0.0634(6) Uani 1 1 d . . . . .
H41B H 0.590861 0.532152 0.639620 0.095 Uiso 1 1 calc R U . . .
H42B H 0.554992 0.561626 0.567888 0.095 Uiso 1 1 calc R U . . .
H43B H 0.563585 0.558991 0.785710 0.095 Uiso 1 1 calc R U . . .
C5B C 0.51726(7) 0.71182(14) 0.7407(7) 0.1071(14) Uani 1 1 d . . . . .
H51B H 0.491798 0.701552 0.746694 0.161 Uiso 1 1 calc R U . . .
H52B H 0.520892 0.738153 0.639565 0.161 Uiso 1 1 calc R U . . .
H53B H 0.524497 0.728520 0.858844 0.161 Uiso 1 1 calc R U . . .

loop_
_atom_site_aniso_label
_atom_site_aniso_U_11
_atom_site_aniso_U_22
_atom_site_aniso_U_33
_atom_site_aniso_U_23
_atom_site_aniso_U_13
_atom_site_aniso_U_12
O1A 0.0473(9) 0.0486(10) 0.1349(18) 0.0088(10) 0.0207(10) -0.0012(7)
O2A 0.0359(8) 0.0547(9) 0.0893(11) -0.0002(8) 0.0022(7) -0.0014(7)
O3A 0.0477(9) 0.0603(10) 0.1212(16) 0.0001(11) 0.0178(10) -0.0050(8)
N1A 0.0374(9) 0.0515(10) 0.0614(11) 0.0020(8) -0.0050(7) -0.0014(7)
N2A 0.0371(9) 0.0491(11) 0.0826(14) 0.0016(10) 0.0033(9) -0.0001(8)
N3A 0.0376(10) 0.0576(12) 0.0935(15) -0.0049(12) 0.0038(10) 0.0006(9)
C1A 0.0362(10) 0.0504(12) 0.0588(13) 0.0029(10) 0.0008(9) -0.0021(9)
C2A 0.0393(11) 0.0469(11) 0.0565(14) 0.0017(9) -0.0048(9) -0.0020(8)
C3A 0.0387(11) 0.0575(13) 0.0659(14) -0.0022(11) 0.0049(10) -0.0005(9)
C4A 0.0514(12) 0.0492(13) 0.0979(18) 0.0050(12) 0.0015(12) -0.0032(10)
C5A 0.0426(12) 0.0643(16) 0.109(2) -0.0026(15) 0.0041(12) 0.0061(11)
O1B 0.0445(8) 0.0550(10) 0.1163(15) 0.0027(10) 0.0100(9) -0.0030(7)
O2B 0.0386(8) 0.0607(10) 0.1210(16) 0.0115(10) 0.0093(9) -0.0014(7)
O3B 0.0449(9) 0.0606(10) 0.1100(13) 0.0065(10) 0.0194(9) -0.0022(7)
N1B 0.0482(11) 0.0509(10) 0.0564(10) 0.0048(9) 0.0037(8) -0.0018(8)
N2B 0.0427(10) 0.0491(11) 0.0777(14) 0.0076(10) 0.0118(8) 0.0003(8)
N3B 0.0487(12) 0.0598(13) 0.1036(18) -0.0008(12) 0.0243(11) 0.0005(10)
C1B 0.0389(11) 0.0561(13) 0.0619(14) 0.0100(11) 0.0010(10) -0.0035(9)
C2B 0.0434(11) 0.0536(12) 0.0518(12) 0.0073(10) 0.0005(9) -0.0050(10)
C3B 0.0441(11) 0.0584(14) 0.0640(14) 0.0072(11) 0.0111(10) 0.0027(10)
C4B 0.0567(13) 0.0557(13) 0.0779(17) 0.0024(13) 0.0009(12) -0.0114(11)
C5B 0.0450(13) 0.0720(18) 0.204(4) 0.017(2) 0.026(2) 0.0085(13)

loop_
_atom_type_symbol
_atom_type_description
_atom_type_scat_dispersion_real
_atom_type_scat_dispersion_imag
_atom_type_scat_source
C C 0.0033 0.0016 'International Tables Vol C Tables 4.2.6.8 and 6.1.1.4'
H H 0.0000 0.0000 'International Tables Vol C Tables 4.2.6.8 and 6.1.1.4'
N N 0.0061 0.0033 'International Tables Vol C Tables 4.2.6.8 and 6.1.1.4'
O O 0.0106 0.0060 'International Tables Vol C Tables 4.2.6.8 and 6.1.1.4'

loop_
_geom_angle_atom_site_label_1
_geom_angle_atom_site_label_2
_geom_angle_atom_site_label_3
_geom_angle
_geom_angle_site_symmetry_1
_geom_angle_site_symmetry_3
_geom_angle_publ_flag
C1A O2A C5A 116.77(18) . . ?
C2A N1A N2A 121.40(19) . . ?
N1A N2A C3A 119.5(2) . . ?
N1A N2A H2A 118.2(19) . . ?
C3A N2A H2A 122.3(19) . . ?
C3A N3A H31A 119(2) . . ?
C3A N3A H32A 120(2) . . ?
H31A N3A H32A 120(3) . . ?
O1A C1A O2A 122.8(2) . . ?
O1A C1A C2A 124.95(19) . . ?
O2A C1A C2A 112.22(18) . . ?
N1A C2A C1A 123.48(19) . . ?
N1A C2A C4A 117.5(2) . . ?
C1A C2A C4A 118.96(18) . . ?
O3A C3A N3A 124.6(2) . . ?
O3A C3A N2A 118.7(2) . . ?
N3A C3A N2A 116.7(2) . . ?
C2A C4A H41A 109.5 . . ?
C2A C4A H42A 109.5 . . ?
H41A C4A H42A 109.5 . . ?
C2A C4A H43A 109.5 . . ?
H41A C4A H43A 109.5 . . ?
H42A C4A H43A 109.5 . . ?
O2A C5A H51A 109.5 . . ?
O2A C5A H52A 109.5 . . ?
H51A C5A H52A 109.5 . . ?
O2A C5A H53A 109.5 . . ?
H51A C5A H53A 109.5 . . ?
H52A C5A H53A 109.5 . . ?
C1B O2B C5B 116.3(2) . . ?
C2B N1B N2B 121.7(2) . . ?
N1B N2B C3B 118.5(2) . . ?
N1B N2B H2B 122.1(17) . . ?
C3B N2B H2B 119.4(17) . . ?
C3B N3B H31B 119(2) . . ?
C3B N3B H32B 117(2) . . ?
H31B N3B H32B 124(3) . . ?
O1B C1B O2B 123.0(2) . . ?
O1B C1B C2B 125.63(19) . . ?
O2B C1B C2B 111.33(19) . . ?
N1B C2B C1B 123.5(2) . . ?
N1B C2B C4B 116.6(2) . . ?
C1B C2B C4B 119.93(19) . . ?
O3B C3B N3B 124.5(2) . . ?
O3B C3B N2B 118.5(2) . . ?
N3B C3B N2B 117.0(2) . . ?
C2B C4B H41B 109.5 . . ?
C2B C4B H42B 109.5 . . ?
H41B C4B H42B 109.5 . . ?
C2B C4B H43B 109.5 . . ?
H41B C4B H43B 109.5 . . ?
H42B C4B H43B 109.5 . . ?
O2B C5B H51B 109.5 . . ?
O2B C5B H52B 109.5 . . ?
H51B C5B H52B 109.5 . . ?
O2B C5B H53B 109.5 . . ?
H51B C5B H53B 109.5 . . ?
H52B C5B H53B 109.5 . . ?

loop_
_geom_bond_atom_site_label_1
_geom_bond_atom_site_label_2
_geom_bond_distance
_geom_bond_site_symmetry_2
_geom_bond_publ_flag
O1A C1A 1.200(3) . ?
O2A C1A 1.325(3) . ?
O2A C5A 1.442(3) . ?
O3A C3A 1.226(3) . ?
N1A C2A 1.284(3) . ?
N1A N2A 1.349(2) . ?
N2A C3A 1.379(3) . ?
N2A H2A 0.87(3) . ?
N3A C3A 1.319(3) . ?
N3A H31A 0.86(3) . ?
N3A H32A 0.85(3) . ?
C1A C2A 1.486(3) . ?
C2A C4A 1.493(3) . ?
C4A H41A 0.9600 . ?
C4A H42A 0.9600 . ?
C4A H43A 0.9600 . ?
C5A H51A 0.9600 . ?
C5A H52A 0.9600 . ?
C5A H53A 0.9600 . ?
O1B C1B 1.204(3) . ?
O2B C1B 1.320(3) . ?
O2B C5B 1.450(3) . ?
O3B C3B 1.236(3) . ?
N1B C2B 1.279(3) . ?
N1B N2B 1.361(3) . ?
N2B C3B 1.367(3) . ?
N2B H2B 0.93(3) . ?
N3B C3B 1.325(3) . ?
N3B H31B 0.85(4) . ?
N3B H32B 0.85(3) . ?
C1B C2B 1.487(3) . ?
C2B C4B 1.499(3) . ?
C4B H41B 0.9600 . ?
C4B H42B 0.9600 . ?
C4B H43B 0.9600 . ?
C5B H51B 0.9600 . ?
C5B H52B 0.9600 . ?
C5B H53B 0.9600 . ?
